data_4350497
loop_
_publ_author_name
'Senda, Shunsuke'
'Ohki, Yasuhiro'
'Hirayama, Tomoko'
'Toda, Daisuke'
'Chen, Jing-Lin'
'Matsumoto, Tsuyoshi'
'Kawaguchi, Hiroyuki'
'Tatsumi, Kazuyuki'

_publ_section_title
;
 Mono{hydrotris(mercaptoimidazolyl)borato} complexes of manganese(II),
 iron(II), cobalt(II), and nickel(II) halides.
;
_journal_issue 24
_journal_name_full 'Inorganic chemistry'
_journal_page_first 9914
_journal_page_last 9925
_journal_paper_doi 10.1021/ic0610132
_journal_volume 45
_journal_year 2006
_chemical_formula_moiety 'C27 H46 B Cl Co N6 O1.50 S3 '
_chemical_formula_sum 'C27 H46 B Cl Co N6 O1.5 S3'
_chemical_formula_weight 680.08
_space_group_IT_number 167
_space_group_name_Hall '-R 3 2"c'
_space_group_name_H-M_alt 'R -3 c :H'
_symmetry_cell_setting trigonal
_symmetry_Int_Tables_number 167
_symmetry_space_group_name_Hall '-R 3 2"c'
_symmetry_space_group_name_H-M 'R -3 c :H'
_cell_angle_alpha 90.0000
_cell_angle_beta 90.0000
_cell_angle_gamma 120.0000
_cell_formula_units_Z 12
_cell_length_a 13.469(3)
_cell_length_b 13.469(3)
_cell_length_c 64.022(13)
_cell_measurement_reflns_used 6860
_cell_measurement_temperature 293.1
_cell_measurement_theta_max 27.5
_cell_measurement_theta_min 3.0
_cell_volume 10058(4)
_computing_cell_refinement CrystalClear
_computing_data_collection CrystalClear
_computing_data_reduction CrystalStructure
_computing_publication_material 'CrystalStructure 3.7.0'
_computing_structure_refinement CRYSTALS
_computing_structure_solution SIR97
_diffrn_detector_area_resol_mean 7.31
_diffrn_measured_fraction_theta_full 1.056
_diffrn_measured_fraction_theta_max 1.056
_diffrn_measurement_device_type 'Rigaku Saturn'
_diffrn_measurement_method \w
_diffrn_radiation_type 'Mo K\a'
_diffrn_radiation_wavelength 0.71070
_diffrn_reflns_av_R_equivalents 0.067
_diffrn_reflns_limit_h_max 16
_diffrn_reflns_limit_h_min -16
_diffrn_reflns_limit_k_max 17
_diffrn_reflns_limit_k_min -17
_diffrn_reflns_limit_l_max 82
_diffrn_reflns_limit_l_min -79
_diffrn_reflns_number 25587
_diffrn_reflns_theta_full 27.48
_diffrn_reflns_theta_max 27.48
_exptl_absorpt_coefficient_mu 0.811
_exptl_absorpt_correction_T_max 0.960
_exptl_absorpt_correction_T_min 0.812
_exptl_absorpt_correction_type multi-scan
_exptl_absorpt_process_details 'Jacobson, R. (1998) Private communication'
_exptl_crystal_colour green
_exptl_crystal_density_diffrn 1.347
_exptl_crystal_density_method 'not measured'
_exptl_crystal_description platelet
_exptl_crystal_F_000 4308.00
_exptl_crystal_size_max 0.20
_exptl_crystal_size_mid 0.20
_exptl_crystal_size_min 0.05
_refine_diff_density_max 1.41
_refine_diff_density_min -0.67
_refine_ls_extinction_method none
_refine_ls_goodness_of_fit_ref 0.861
_refine_ls_hydrogen_treatment mixed
_refine_ls_number_parameters 120
_refine_ls_number_reflns 2570
_refine_ls_R_factor_gt 0.0627
_refine_ls_shift/su_max 0.0000
_refine_ls_structure_factor_coef F
_refine_ls_weighting_details 'w = 1/[0.0010Fo^2^ + 3.0000\s(Fo^2^) + 0.5000]'
_refine_ls_weighting_scheme calc
_refine_ls_wR_factor_ref 0.0971
_reflns_number_gt 1804
_reflns_number_total 2576
_reflns_threshold_expression F^2^>2.0\s(F^2^)
_cod_data_source_file ic0610132si20060906_094900.cif
_cod_data_source_block tBuCoCl
_cod_original_sg_symbol_H-M 'R -3 c:H'
_cod_original_formula_sum 'C27 H46 B Cl Co N6 O1.50 S3 '
_cod_database_code 4350497

loop_
_symmetry_equiv_pos_site_id
_symmetry_equiv_pos_as_xyz
1 +X,+Y,+Z
2 -Y,+X-Y,+Z
3 -X+Y,-X,+Z
4 -X+Y,+Y,1/2+Z
5 +X,+X-Y,1/2+Z
6 -Y,-X,1/2+Z
7 -X,-Y,-Z
8 +Y,-X+Y,-Z
9 +X-Y,+X,-Z
10 +X-Y,-Y,1/2-Z
11 -X,-X+Y,1/2-Z
12 +Y,+X,1/2-Z
13 2/3+X,1/3+Y,1/3+Z
14 2/3-Y,1/3+X-Y,1/3+Z
15 2/3-X+Y,1/3-X,1/3+Z
16 2/3-X+Y,1/3+Y,5/6+Z
17 2/3+X,1/3+X-Y,5/6+Z
18 2/3-Y,1/3-X,5/6+Z
19 2/3-X,1/3-Y,1/3-Z
20 2/3+Y,1/3-X+Y,1/3-Z
21 2/3+X-Y,1/3+X,1/3-Z
22 2/3+X-Y,1/3-Y,5/6-Z
23 2/3-X,1/3-X+Y,5/6-Z
24 2/3+Y,1/3+X,5/6-Z
25 1/3+X,2/3+Y,2/3+Z
26 1/3-Y,2/3+X-Y,2/3+Z
27 1/3-X+Y,2/3-X,2/3+Z
28 1/3-X+Y,2/3+Y,1/6+Z
29 1/3+X,2/3+X-Y,1/6+Z
30 1/3-Y,2/3-X,1/6+Z
31 1/3-X,2/3-Y,2/3-Z
32 1/3+Y,2/3-X+Y,2/3-Z
33 1/3+X-Y,2/3+X,2/3-Z
34 1/3+X-Y,2/3-Y,1/6-Z
35 1/3-X,2/3-X+Y,1/6-Z
36 1/3+Y,2/3+X,1/6-Z

loop_
_atom_site_label
_atom_site_type_symbol
_atom_site_fract_x
_atom_site_fract_y
_atom_site_fract_z
_atom_site_U_iso_or_equiv
_atom_site_adp_type
_atom_site_occupancy
_atom_site_symmetry_multiplicity
_atom_site_calc_flag
_atom_site_refinement_flags
Co(1) Co 0.0000 0.0000 0.114690(10) 0.02646(19) Uani 1.00 3 d SP
Cl(1) Cl 0.0000 0.0000 0.08002(3) 0.0517(4) Uani 1.00 3 d SP
S(1) S 0.15382(8) 0.16364(8) 0.129170(10) 0.0284(2) Uani 1.00 1 d .
O(13) O 0.3434(12) 0.2575(11) 0.0833(2) 0.165(4) Uiso 0.50 1 d P
N(1) N 0.0585(2) 0.2796(2) 0.14869(5) 0.0268(7) Uani 1.00 1 d .
N(2) N 0.0233(2) 0.1210(2) 0.16462(5) 0.0256(7) Uani 1.00 1 d .
C(1) C 0.0769(3) 0.1879(3) 0.14797(5) 0.0253(8) Uani 1.00 1 d .
C(2) C -0.0279(3) 0.1707(3) 0.17571(6) 0.0307(9) Uani 1.00 1 d .
C(3) C -0.0068(3) 0.2672(3) 0.16613(6) 0.0323(10) Uani 1.00 1 d .
C(4) C 0.0960(3) 0.3738(3) 0.13280(6) 0.0367(11) Uani 1.00 1 d .
C(5) C 0.0508(5) 0.4525(4) 0.13978(8) 0.0547(16) Uani 1.00 1 d .
C(6) C 0.0453(5) 0.3235(4) 0.11162(6) 0.0565(16) Uani 1.00 1 d .
C(7) C 0.2259(4) 0.4427(4) 0.13224(8) 0.0501(13) Uani 1.00 1 d .
C(14) C 0.4265(15) 0.2773(14) 0.0648(2) 0.165(4) Uiso 0.50 1 d P
C(15) C 0.5312(12) 0.4005(16) 0.0669(2) 0.165(4) Uiso 0.50 1 d P
C(16) C 0.5128(13) 0.4568(13) 0.0868(2) 0.165(4) Uiso 0.50 1 d P
C(17) C 0.3967(14) 0.3685(15) 0.0970(2) 0.165(4) Uiso 0.50 1 d P
B(1) B 0.0000 0.0000 0.17142(11) 0.0270(13) Uani 1.00 3 d SP
H(1) H 0.0000 0.0000 0.1886(9) 0.018(16) Uiso 1.00 3 c S
H(2) H -0.0698 0.1421 0.1880 0.036 Uiso 1.00 1 c R
H(3) H -0.0315 0.3173 0.1704 0.040 Uiso 1.00 1 c R
H(4) H -0.0238 0.4257 0.1339 0.072 Uiso 1.00 1 c R
H(5) H 0.1019 0.5292 0.1350 0.072 Uiso 1.00 1 c R
H(6) H 0.0457 0.4521 0.1547 0.072 Uiso 1.00 1 c R
H(7) H 0.0969 0.3071 0.1040 0.074 Uiso 1.00 1 c R
H(8) H 0.0323 0.3769 0.1039 0.074 Uiso 1.00 1 c R
H(9) H -0.0262 0.2538 0.1137 0.074 Uiso 1.00 1 c R
H(10) H 0.2528 0.5042 0.1422 0.055 Uiso 1.00 1 c R
H(11) H 0.2506 0.4736 0.1185 0.055 Uiso 1.00 1 c R
H(12) H 0.2565 0.3939 0.1357 0.055 Uiso 1.00 1 c R
H(18) H 0.455(2) 0.2124(18) 0.0653(3) 0.165(4) Uiso 0.50 1 c P
H(19) H 0.383(2) 0.270(2) 0.0496(2) 0.165(4) Uiso 0.50 1 c P
H(20) H 0.5386(18) 0.453(2) 0.0528(2) 0.165(4) Uiso 0.50 1 c P
H(21) H 0.6101(13) 0.395(2) 0.0685(3) 0.165(4) Uiso 0.50 1 c P
H(22) H 0.5113(19) 0.5363(11) 0.0824(4) 0.165(4) Uiso 0.50 1 c P
H(23) H 0.5827(15) 0.479(2) 0.0981(3) 0.165(4) Uiso 0.50 1 c P
H(24) H 0.3390(18) 0.4051(18) 0.0974(3) 0.165(4) Uiso 0.50 1 c P
H(25) H 0.410(2) 0.348(2) 0.11315(18) 0.165(4) Uiso 0.50 1 c P

loop_
_atom_site_aniso_label
_atom_site_aniso_U_11
_atom_site_aniso_U_22
_atom_site_aniso_U_33
_atom_site_aniso_U_12
_atom_site_aniso_U_13
_atom_site_aniso_U_23
Co(1) 0.0297(3) 0.0297(3) 0.0199(4) 0.01486(18) 0.0000 0.0000
Cl(1) 0.0671(8) 0.0671(8) 0.0209(7) 0.0336(4) 0.0000 0.0000
S(1) 0.0288(5) 0.0278(5) 0.0272(4) 0.0132(4) 0.0043(3) -0.0004(3)
N(1) 0.0285(16) 0.0234(15) 0.0285(15) 0.0130(13) -0.0020(13) -0.0019(12)
N(2) 0.0279(16) 0.0270(15) 0.0228(13) 0.0145(13) -0.0001(12) -0.0030(12)
C(1) 0.0235(17) 0.0230(17) 0.0272(16) 0.0100(14) -0.0044(14) -0.0058(14)
C(2) 0.0266(19) 0.032(2) 0.0322(19) 0.0131(16) 0.0032(15) -0.0058(16)
C(3) 0.031(2) 0.034(2) 0.0351(19) 0.0188(17) 0.0008(16) -0.0068(16)
C(4) 0.048(2) 0.030(2) 0.0321(19) 0.0199(19) -0.0043(18) 0.0029(16)
C(5) 0.084(4) 0.042(2) 0.054(2) 0.043(2) 0.004(2) 0.005(2)
C(6) 0.089(4) 0.054(3) 0.042(2) 0.047(3) -0.018(2) -0.007(2)
C(7) 0.051(2) 0.037(2) 0.050(2) 0.012(2) 0.007(2) 0.015(2)
B(1) 0.029(2) 0.029(2) 0.024(3) 0.0144(11) 0.0000 0.0000

loop_
_atom_type_symbol
_atom_type_description
_atom_type_scat_dispersion_real
_atom_type_scat_dispersion_imag
_atom_type_scat_source
C C 0.003 0.002
;
International Tables for Crystallography
(1992, Vol. C, Tables 4.2.6.8 and 6.1.1.4)
;
H H 0.000 0.000
;
International Tables for Crystallography
(1992, Vol. C, Table 6.1.1.4)
;
B B 0.001 0.001
;
International Tables for Crystallography
(1992, Vol. C, Tables 4.2.6.8 and 6.1.1.4)
;
Cl Cl 0.148 0.159
;
International Tables for Crystallography
(1992, Vol. C, Tables 4.2.6.8 and 6.1.1.4)
;
Co Co 0.349 0.972
;
International Tables for Crystallography
(1992, Vol. C, Tables 4.2.6.8 and 6.1.1.4)
;
N N 0.006 0.003
;
International Tables for Crystallography
(1992, Vol. C, Tables 4.2.6.8 and 6.1.1.4)
;
S S 0.125 0.123
;
International Tables for Crystallography
(1992, Vol. C, Tables 4.2.6.8 and 6.1.1.4)
;
O O 0.011 0.006
;
International Tables for Crystallography
(1992, Vol. C, Tables 4.2.6.8 and 6.1.1.4)
;

loop_
_geom_angle_atom_site_label_1
_geom_angle_atom_site_label_2
_geom_angle_atom_site_label_3
_geom_angle
_geom_angle_site_symmetry_1
_geom_angle_site_symmetry_3
Cl(1) Co(1) S(1) 113.41(2) . .
Cl(1) Co(1) S(1) 113.41(2) . 55502
Cl(1) Co(1) S(1) 113.41(2) . 55503
S(1) Co(1) S(1) 105.26(3) . 55502
S(1) Co(1) S(1) 105.26(3) . 55503
S(1) Co(1) S(1) 105.26(3) 55502 55503
Co(1) S(1) C(1) 97.04(10) . .
C(14) O(13) C(16) 52.4(14) . 55534
C(14) O(13) C(17) 108.4(10) . .
C(14) O(13) C(17) 43.9(17) . 55534
C(16) O(13) C(17) 122.8(16) 55534 .
C(16) O(13) C(17) 95(2) 55534 55534
C(17) O(13) C(17) 95.4(14) . 55534
C(1) N(1) C(3) 108.0(3) . .
C(1) N(1) C(4) 126.9(3) . .
C(3) N(1) C(4) 125.0(4) . .
C(1) N(2) C(2) 108.3(3) . .
C(1) N(2) B(1) 132.8(4) . .
C(2) N(2) B(1) 118.5(3) . .
S(1) C(1) N(1) 126.1(2) . .
S(1) C(1) N(2) 126.7(3) . .
N(1) C(1) N(2) 107.3(3) . .
N(2) C(2) C(3) 108.8(3) . .
N(1) C(3) C(2) 107.6(4) . .
N(1) C(4) C(5) 107.8(3) . .
N(1) C(4) C(6) 109.9(3) . .
N(1) C(4) C(7) 109.3(4) . .
C(5) C(4) C(6) 108.9(5) . .
C(5) C(4) C(7) 108.7(3) . .
C(6) C(4) C(7) 112.1(4) . .
O(13) C(14) C(15) 107.7(13) . .
O(13) C(14) C(16) 45.0(13) . 55534
O(13) C(14) C(17) 39.1(11) . 55534
C(15) C(14) C(16) 121.9(13) . 55534
C(15) C(14) C(17) 96.6(17) . 55534
C(16) C(14) C(17) 83.1(16) 55534 55534
C(14) C(15) C(16) 108.1(12) . .
O(13) C(16) C(14) 82.6(14) 55534 55534
O(13) C(16) C(15) 88.0(14) 55534 .
O(13) C(16) C(17) 39.5(11) 55534 .
C(14) C(16) C(15) 110.5(17) 55534 .
C(14) C(16) C(17) 44.1(12) 55534 .
C(15) C(16) C(17) 108.2(11) . .
O(13) C(17) O(13) 84.5(13) . 55534
O(13) C(17) C(14) 109(2) . 55534
O(13) C(17) C(16) 107.7(13) . .
O(13) C(17) C(14) 97.0(17) 55534 55534
O(13) C(17) C(16) 45.5(12) 55534 .
C(14) C(17) C(16) 52.8(12) 55534 .
N(2) B(1) N(2) 112.5(2) . 55502
N(2) B(1) N(2) 112.5(2) . 55503
N(2) B(1) N(2) 112.5(2) 55502 55503
N(2) C(2) H(2) 125.7 . .
C(3) C(2) H(2) 125.5 . .
N(1) C(3) H(3) 126.0 . .
C(2) C(3) H(3) 126.5 . .
C(4) C(5) H(4) 109.2 . .
C(4) C(5) H(5) 109.4 . .
C(4) C(5) H(6) 109.8 . .
H(4) C(5) H(5) 109.4 . .
H(4) C(5) H(6) 109.5 . .
H(5) C(5) H(6) 109.5 . .
C(4) C(6) H(7) 109.9 . .
C(4) C(6) H(8) 109.7 . .
C(4) C(6) H(9) 108.8 . .
H(7) C(6) H(8) 109.5 . .
H(7) C(6) H(9) 109.5 . .
H(8) C(6) H(9) 109.5 . .
C(4) C(7) H(10) 109.5 . .
C(4) C(7) H(11) 109.3 . .
C(4) C(7) H(12) 109.6 . .
H(10) C(7) H(11) 109.5 . .
H(10) C(7) H(12) 109.5 . .
H(11) C(7) H(12) 109.5 . .
O(13) C(14) H(18) 109.7(17) . .
O(13) C(14) H(19) 110(2) . .
O(13) C(14) H(23) 95.7(14) . 55534
O(13) C(14) H(25) 100(2) . 55534
C(15) C(14) H(18) 111(2) . .
C(15) C(14) H(19) 109.3(17) . .
C(15) C(14) H(23) 120.6(18) . 55534
C(15) C(14) H(25) 83.4(16) . 55534
C(16) C(14) H(18) 64.7(18) 55534 .
C(16) C(14) H(19) 127.5(17) 55534 .
C(16) C(14) H(23) 51.1(15) 55534 55534
C(16) C(14) H(25) 139(2) 55534 55534
C(17) C(14) H(18) 145(2) 55534 .
C(17) C(14) H(19) 80(2) 55534 .
C(17) C(14) H(23) 130.9(17) 55534 55534
C(17) C(14) H(25) 60.7(19) 55534 55534
H(18) C(14) H(19) 109(2) . .
H(18) C(14) H(23) 14.6(14) . 55534
H(18) C(14) H(25) 141(2) . 55534
H(19) C(14) H(23) 112(2) . 55534
H(19) C(14) H(25) 34(2) . 55534
H(23) C(14) H(25) 146(2) 55534 55534
C(14) C(15) H(20) 110.4(15) . .
C(14) C(15) H(21) 109(2) . .
C(16) C(15) H(20) 110(2) . .
C(16) C(15) H(21) 110.2(18) . .
H(20) C(15) H(21) 109(2) . .
O(13) C(16) H(18) 135.1(19) 55534 55534
O(13) C(16) H(22) 87(2) 55534 .
O(13) C(16) H(23) 149(2) 55534 .
C(14) C(16) H(18) 52.5(14) 55534 55534
C(14) C(16) H(22) 138(2) 55534 .
C(14) C(16) H(23) 67.2(17) 55534 .
C(15) C(16) H(18) 108(2) . 55534
C(15) C(16) H(22) 110(2) . .
C(15) C(16) H(23) 110(2) . .
C(17) C(16) H(18) 95.8(15) . 55534
C(17) C(16) H(22) 110(2) . .
C(17) C(16) H(23) 109.2(18) . .
H(18) C(16) H(22) 123(2) 55534 .
H(18) C(16) H(23) 15.6(15) 55534 .
H(22) C(16) H(23) 109(2) . .
O(13) C(17) H(24) 110.6(16) . .
O(13) C(17) H(25) 110(2) . .
O(13) C(17) H(24) 82(2) 55534 .
O(13) C(17) H(25) 156(2) 55534 .
C(14) C(17) H(24) 140(2) 55534 .
C(14) C(17) H(25) 60.5(17) 55534 .
C(16) C(17) H(24) 109.3(18) . .
C(16) C(17) H(25) 110.6(18) . .
H(24) C(17) H(25) 109(2) . .
N(2) B(1) H(1) 106.2(2) . .
N(2) B(1) H(1) 106.2(2) 55502 .
N(2) B(1) H(1) 106.2(2) 55503 .
C(14) H(18) C(16) 62.7(19) . 55534
C(14) H(18) H(23) 115(7) . 55534
C(16) H(18) H(23) 55(6) 55534 55534
C(14) H(19) H(25) 73(2) . 55534
C(14) H(23) C(16) 61.7(13) 55534 .
C(14) H(23) H(18) 51(4) 55534 55534
C(16) H(23) H(18) 109(4) . 55534
C(14) H(25) C(17) 58.8(15) 55534 .
C(14) H(25) H(19) 73(2) 55534 55534
C(17) H(25) H(19) 104(3) . 55534

loop_
_geom_bond_atom_site_label_1
_geom_bond_atom_site_label_2
_geom_bond_distance
_geom_bond_site_symmetry_2
Co(1) Cl(1) 2.220(2) .
Co(1) S(1) 2.3331(7) .
Co(1) S(1) 2.3331(11) 55502
Co(1) S(1) 2.3331(11) 55503
S(1) C(1) 1.723(4) .
O(13) C(14) 1.56(2) .
O(13) C(16) 1.11(2) 55534
O(13) C(17) 1.56(2) .
O(13) C(17) 0.99(2) 55534
N(1) C(1) 1.375(6) .
N(1) C(3) 1.379(5) .
N(1) C(4) 1.504(5) .
N(2) C(1) 1.349(4) .
N(2) C(2) 1.374(6) .
N(2) B(1) 1.560(4) .
C(2) C(3) 1.334(6) .
C(4) C(5) 1.530(9) .
C(4) C(6) 1.517(5) .
C(4) C(7) 1.516(6) .
C(14) C(15) 1.56(2) .
C(14) C(16) 1.25(2) 55534
C(14) C(17) 1.09(3) 55534
C(15) C(16) 1.56(2) .
C(16) C(17) 1.56(2) .
C(2) H(2) 0.930 .
C(3) H(3) 0.930 .
C(5) H(4) 0.960 .
C(5) H(5) 0.960 .
C(5) H(6) 0.959 .
C(6) H(7) 0.960 .
C(6) H(8) 0.960 .
C(6) H(9) 0.960 .
C(7) H(10) 0.960 .
C(7) H(11) 0.961 .
C(7) H(12) 0.960 .
C(14) H(18) 1.11(3) .
C(14) H(19) 1.11(2) .
C(14) H(23) 1.31(3) 55534
C(14) H(25) 1.11(3) 55534
C(15) H(20) 1.12(2) .
C(15) H(21) 1.10(3) .
C(16) H(18) 1.27(3) 55534
C(16) H(22) 1.12(2) .
C(16) H(23) 1.10(2) .
C(17) H(24) 1.11(3) .
C(17) H(25) 1.11(2) .
H(18) H(23) 0.36(2) 55534
H(19) H(25) 0.65(3) 55534

loop_
_geom_contact_atom_site_label_1
_geom_contact_atom_site_label_2
_geom_contact_distance
_geom_contact_site_symmetry_2
O(13) O(13) 1.768(18) 55534
O(13) C(14) 2.180(19) 55534
O(13) C(15) 2.518(18) .
O(13) C(15) 1.89(2) 55534
O(13) C(16) 2.517(17) .
C(2) C(3) 3.577(6) 45519
C(3) C(2) 3.577(6) 45519
C(5) C(14) 3.48(2) 55535
C(6) C(16) 3.50(2) 56503
C(14) O(13) 2.18(2) 55534
C(14) C(5) 3.478(15) 54535
C(14) C(14) 2.71(2) 55534
C(14) C(15) 2.32(2) 55534
C(14) C(16) 2.53(2) .
C(14) C(17) 2.53(2) .
C(15) O(13) 2.518(18) .
C(15) O(13) 1.89(2) 55534
C(15) C(14) 2.32(2) 55534
C(15) C(15) 2.62(2) 55534
C(15) C(16) 2.46(2) 55534
C(15) C(16) 3.587(19) 65535
C(15) C(17) 2.53(2) .
C(15) C(17) 2.00(2) 55534
C(16) O(13) 2.517(17) .
C(16) C(6) 3.501(16) 66502
C(16) C(14) 2.53(2) .
C(16) C(15) 2.46(2) 55534
C(16) C(15) 3.59(2) 65535
C(16) C(16) 2.92(2) 55534
C(16) C(17) 2.36(2) 55534
C(17) C(14) 2.53(2) .
C(17) C(15) 2.53(2) .
C(17) C(15) 2.00(3) 55534
C(17) C(16) 2.36(2) 55534
C(17) C(17) 1.93(2) 55534
Cl(1) H(11) 3.042 55534
Cl(1) H(11) 3.042 54535
Cl(1) H(11) 3.042 44536
S(1) H(3) 2.985 55521
S(1) H(20) 3.43(2) 55534
S(1) H(24) 3.579(19) .
S(1) H(25) 3.25(2) .
O(13) H(8) 3.341 54535
O(13) H(9) 3.399 55503
O(13) H(11) 3.597 55534
O(13) H(18) 2.20(3) .
O(13) H(18) 3.14(2) 55534
O(13) H(19) 2.21(2) .
O(13) H(19) 2.74(2) 55534
O(13) H(20) 3.27(2) .
O(13) H(20) 2.41(2) 55534
O(13) H(21) 3.25(2) .
O(13) H(21) 2.83(2) 55534
O(13) H(22) 3.275(17) .
O(13) H(22) 1.53(2) 55534
O(13) H(23) 3.25(2) .
O(13) H(23) 2.13(3) 55534
O(13) H(24) 2.21(3) .
O(13) H(24) 1.39(3) 55534
O(13) H(25) 2.20(2) .
O(13) H(25) 2.06(2) 55534
N(1) H(3) 3.475 55521
N(1) H(6) 3.034 55521
N(2) H(1) 2.14(4) .
N(2) H(3) 3.467 55521
N(2) H(4) 3.408 55521
N(2) H(6) 3.460 55521
C(1) H(1) 3.41(4) .
C(1) H(3) 2.971 55521
C(1) H(6) 3.196 55521
C(2) H(1) 2.64(2) .
C(2) H(3) 3.306 45519
C(2) H(4) 3.246 55521
C(2) H(6) 3.476 55521
C(2) H(19) 2.951(16) 55530
C(2) H(20) 2.999(19) 55530
C(2) H(25) 3.079(15) 45520
C(3) H(2) 3.351 45519
C(3) H(4) 3.502 55521
C(3) H(5) 3.586 55521
C(3) H(6) 3.229 55521
C(3) H(12) 3.150 45520
C(3) H(19) 3.326(15) 55530
C(3) H(25) 3.471(12) 45520
C(5) H(10) 3.514 56503
C(5) H(12) 3.495 56503
C(5) H(18) 3.27(2) 55535
C(5) H(19) 2.76(3) 55535
C(5) H(23) 3.27(2) 56503
C(5) H(25) 3.39(3) 56503
C(6) H(7) 3.263 55534
C(6) H(8) 3.196 55534
C(6) H(18) 3.22(3) 55535
C(6) H(20) 3.03(2) 44536
C(6) H(22) 3.02(2) 56503
C(6) H(22) 2.80(2) 44536
C(6) H(23) 2.99(2) 56503
C(7) H(3) 3.369 55521
C(7) H(5) 2.864 66502
C(7) H(6) 3.187 55521
C(7) H(19) 3.47(3) 55534
C(7) H(24) 2.88(2) .
C(7) H(25) 3.53(3) .
C(14) H(2) 3.181 55418
C(14) H(4) 2.782 54535
C(14) H(5) 3.319 54535
C(14) H(8) 3.107 54535
C(14) H(18) 3.23(2) 55534
C(14) H(20) 2.21(2) .
C(14) H(20) 3.24(2) 55534
C(14) H(21) 2.18(2) .
C(14) H(21) 2.92(3) 65502
C(14) H(21) 2.72(2) 55534
C(14) H(22) 3.28(2) .
C(14) H(22) 2.20(2) 55534
C(14) H(23) 3.26(2) .
C(14) H(24) 3.28(3) .
C(14) H(24) 2.07(3) 55534
C(14) H(25) 3.28(2) .
C(15) H(2) 2.921 55418
C(15) H(8) 3.514 55536
C(15) H(9) 3.062 55536
C(15) H(18) 2.21(3) .
C(15) H(18) 2.68(2) 66503
C(15) H(18) 2.30(2) 55534
C(15) H(19) 2.19(2) .
C(15) H(19) 3.40(2) 55534
C(15) H(21) 3.12(4) 65502
C(15) H(21) 3.50(3) 66503
C(15) H(21) 2.73(3) 55534
C(15) H(21) 3.06(2) 65535
C(15) H(22) 2.21(3) .
C(15) H(22) 3.54(2) 55534
C(15) H(23) 2.20(2) .
C(15) H(23) 2.49(3) 55534
C(15) H(23) 2.66(2) 65535
C(15) H(24) 3.27(3) .
C(15) H(24) 3.08(2) 55534
C(15) H(25) 3.28(2) .
C(15) H(25) 1.80(2) 55534
C(16) H(4) 3.210 66502
C(16) H(8) 2.565 66502
C(16) H(8) 3.376 55536
C(16) H(9) 3.054 55536
C(16) H(18) 3.28(3) .
C(16) H(18) 3.20(3) 66503
C(16) H(19) 3.27(2) .
C(16) H(19) 2.11(2) 55534
C(16) H(20) 2.21(2) .
C(16) H(20) 3.34(2) 55534
C(16) H(21) 2.21(3) .
C(16) H(21) 2.86(3) 55534
C(16) H(21) 2.96(3) 65535
C(16) H(23) 3.44(3) 55534
C(16) H(23) 3.01(2) 65535
C(16) H(24) 2.19(2) .
C(16) H(24) 3.23(2) 55534
C(16) H(25) 2.21(2) .
C(16) H(25) 2.75(2) 55534
C(17) H(4) 3.383 66502
C(17) H(5) 3.429 66502
C(17) H(8) 3.555 66502
C(17) H(11) 3.250 .
C(17) H(12) 3.236 .
C(17) H(18) 3.28(3) .
C(17) H(18) 2.11(3) 55534
C(17) H(19) 3.28(2) .
C(17) H(19) 1.41(2) 55534
C(17) H(20) 3.28(2) .
C(17) H(20) 2.49(3) 55534
C(17) H(21) 3.27(2) .
C(17) H(21) 2.92(3) 55534
C(17) H(22) 2.21(2) .
C(17) H(22) 2.92(2) 55534
C(17) H(23) 2.18(2) .
C(17) H(23) 3.29(3) 55534
C(17) H(24) 2.40(2) 55534
C(17) H(25) 2.859(19) 55534
B(1) H(1) 1.10(6) .
H(1) N(2) 2.14(4) .
H(1) N(2) 2.14(4) 55502
H(1) N(2) 2.14(4) 55503
H(1) C(1) 3.41(4) .
H(1) C(1) 3.41(4) 55502
H(1) C(1) 3.41(4) 55503
H(1) C(2) 2.64(2) .
H(1) C(2) 2.64(2) 55502
H(1) C(2) 2.64(2) 55503
H(1) B(1) 1.10(6) .
H(1) H(2) 2.520 .
H(1) H(2) 2.520 55502
H(1) H(2) 2.520 55503
H(1) H(20) 3.50(4) 54528
H(1) H(20) 3.50(4) 44529
H(1) H(20) 3.50(4) 55530
H(1) H(21) 3.29(6) 54528
H(1) H(21) 3.29(6) 44529
H(1) H(21) 3.29(6) 55530
H(2) C(3) 3.351 45519
H(2) C(14) 3.181 55530
H(2) C(15) 2.921 55530
H(2) H(1) 2.520 .
H(2) H(3) 3.147 45519
H(2) H(4) 3.277 45519
H(2) H(4) 3.443 55521
H(2) H(9) 3.514 45519
H(2) H(19) 2.593 55530
H(2) H(20) 2.104 55530
H(2) H(21) 3.255 55530
H(2) H(25) 2.564 45520
H(3) S(1) 2.985 45520
H(3) N(1) 3.475 45520
H(3) N(2) 3.467 45520
H(3) C(1) 2.971 45520
H(3) C(2) 3.306 45519
H(3) C(7) 3.369 45520
H(3) H(2) 3.147 45519
H(3) H(10) 3.515 45520
H(3) H(12) 2.509 45520
H(3) H(19) 3.329 55530
H(3) H(25) 3.367 45520
H(4) N(2) 3.408 45520
H(4) C(2) 3.246 45520
H(4) C(3) 3.502 45520
H(4) C(14) 2.782 55535
H(4) C(16) 3.210 56503
H(4) C(17) 3.383 56503
H(4) H(2) 3.277 45519
H(4) H(2) 3.443 45520
H(4) H(18) 2.457 55535
H(4) H(19) 2.198 55535
H(4) H(20) 3.068 44536
H(4) H(22) 3.384 56503
H(4) H(23) 2.510 56503
H(4) H(25) 2.838 56503
H(5) C(3) 3.586 45520
H(5) C(7) 2.864 56503
H(5) C(14) 3.319 55535
H(5) C(17) 3.429 56503
H(5) H(10) 2.640 56503
H(5) H(11) 2.782 56503
H(5) H(12) 2.680 56503
H(5) H(18) 3.383 55535
H(5) H(19) 2.505 55535
H(5) H(22) 3.488 56503
H(5) H(23) 3.373 56503
H(5) H(24) 3.167 56503
H(5) H(25) 3.056 56503
H(6) N(1) 3.034 45520
H(6) N(2) 3.460 45520
H(6) C(1) 3.196 45520
H(6) C(2) 3.476 45520
H(6) C(3) 3.229 45520
H(6) C(7) 3.187 45520
H(6) H(10) 2.909 45520
H(6) H(12) 2.758 45520
H(6) H(19) 3.330 55535
H(7) C(6) 3.263 55534
H(7) H(7) 2.716 55534
H(7) H(8) 2.966 55534
H(7) H(22) 3.347 56503
H(7) H(22) 2.944 44536
H(7) H(24) 2.872 .
H(7) H(24) 3.465 55534
H(8) O(13) 3.341 55535
H(8) C(6) 3.196 55534
H(8) C(14) 3.107 55535
H(8) C(15) 3.514 44536
H(8) C(16) 2.565 56503
H(8) C(16) 3.376 44536
H(8) C(17) 3.555 56503
H(8) H(7) 2.966 55534
H(8) H(8) 2.820 55534
H(8) H(9) 3.285 55534
H(8) H(18) 2.457 55535
H(8) H(19) 3.193 55535
H(8) H(20) 3.015 44536
H(8) H(22) 2.078 56503
H(8) H(22) 2.772 44536
H(8) H(23) 2.189 56503
H(8) H(23) 3.427 44536
H(9) O(13) 3.399 55502
H(9) C(15) 3.062 44536
H(9) C(16) 3.054 44536
H(9) H(2) 3.514 45519
H(9) H(8) 3.285 55534
H(9) H(18) 3.238 55535
H(9) H(20) 2.276 44536
H(9) H(22) 3.510 56503
H(9) H(22) 2.263 44536
H(9) H(23) 3.040 56503
H(9) H(23) 3.597 44536
H(10) C(5) 3.514 66502
H(10) H(3) 3.515 55521
H(10) H(5) 2.640 66502
H(10) H(6) 2.909 55521
H(10) H(10) 3.282 66502
H(10) H(10) 3.282 56503
H(10) H(24) 3.588 .
H(11) Cl(1) 3.042 55534
H(11) O(13) 3.597 55534
H(11) C(17) 3.250 .
H(11) H(5) 2.782 66502
H(11) H(19) 3.285 55534
H(11) H(24) 2.275 .
H(11) H(25) 3.357 .
H(12) C(3) 3.150 55521
H(12) C(5) 3.495 66502
H(12) C(17) 3.236 .
H(12) H(3) 2.509 55521
H(12) H(5) 2.680 66502
H(12) H(6) 2.758 55521
H(12) H(19) 2.810 55534
H(12) H(24) 2.661 .
H(12) H(25) 2.837 .
H(18) O(13) 2.20(3) .
H(18) O(13) 3.14(3) 55534
H(18) C(5) 3.27(2) 54535
H(18) C(6) 3.22(2) 54535
H(18) C(14) 3.23(3) 55534
H(18) C(15) 2.21(3) .
H(18) C(15) 2.68(4) 65502
H(18) C(15) 2.30(2) 55534
H(18) C(16) 3.28(3) .
H(18) C(16) 3.20(3) 65502
H(18) C(17) 3.28(3) .
H(18) C(17) 2.11(4) 55534
H(18) H(4) 2.457 54535
H(18) H(5) 3.383 54535
H(18) H(8) 2.457 54535
H(18) H(9) 3.238 54535
H(18) H(18) 3.13(3) 54536
H(18) H(19) 1.81(4) .
H(18) H(20) 2.95(3) .
H(18) H(20) 2.69(4) 65502
H(18) H(20) 3.14(3) 55534
H(18) H(21) 2.31(2) .
H(18) H(21) 2.02(3) 65502
H(18) H(21) 2.37(3) 55534
H(18) H(22) 3.44(3) 65502
H(18) H(22) 2.10(3) 55534
H(18) H(23) 2.94(3) 65502
H(18) H(24) 2.92(4) 55534
H(18) H(25) 2.10(4) 55534
H(19) O(13) 2.21(2) .
H(19) O(13) 2.74(2) 55534
H(19) C(2) 2.951(15) 55418
H(19) C(3) 3.326(15) 55418
H(19) C(5) 2.76(2) 54535
H(19) C(7) 3.47(2) 55534
H(19) C(15) 2.19(2) .
H(19) C(15) 3.40(2) 55534
H(19) C(16) 3.27(2) .
H(19) C(16) 2.11(2) 55534
H(19) C(17) 3.28(2) .
H(19) C(17) 1.41(2) 55534
H(19) H(2) 2.593 55418
H(19) H(3) 3.329 55418
H(19) H(4) 2.198 54535
H(19) H(5) 2.505 54535
H(19) H(6) 3.330 54535
H(19) H(8) 3.193 54535
H(19) H(11) 3.285 55534
H(19) H(12) 2.810 55534
H(19) H(18) 1.81(4) .
H(19) H(20) 2.31(2) .
H(19) H(21) 2.91(2) .
H(19) H(22) 2.75(3) 55534
H(19) H(23) 2.01(3) 55534
H(19) H(24) 1.96(3) 55534
H(20) S(1) 3.43(2) 55534
H(20) O(13) 3.27(2) .
H(20) O(13) 2.41(2) 55534
H(20) C(2) 3.00(2) 55418
H(20) C(6) 3.03(2) 55536
H(20) C(14) 2.21(2) .
H(20) C(14) 3.24(2) 55534
H(20) C(16) 2.21(2) .
H(20) C(16) 3.34(2) 55534
H(20) C(17) 3.28(2) .
H(20) C(17) 2.49(2) 55534
H(20) H(1) 3.50(4) 55416
H(20) H(2) 2.104 55418
H(20) H(4) 3.068 55536
H(20) H(8) 3.015 55536
H(20) H(9) 2.276 55536
H(20) H(18) 2.95(3) .
H(20) H(18) 2.69(3) 66503
H(20) H(18) 3.14(3) 55534
H(20) H(19) 2.31(2) .
H(20) H(21) 1.81(4) .
H(20) H(22) 2.32(3) .
H(20) H(23) 2.94(2) .
H(20) H(23) 3.28(3) 55534
H(20) H(23) 2.67(2) 65535
H(20) H(24) 3.42(2) 55534
H(20) H(25) 1.86(2) 55534
H(21) O(13) 3.25(2) .
H(21) O(13) 2.83(3) 55534
H(21) C(14) 2.18(2) .
H(21) C(14) 2.92(2) 66503
H(21) C(14) 2.72(2) 55534
H(21) C(15) 3.50(3) 65502
H(21) C(15) 3.12(2) 66503
H(21) C(15) 2.73(2) 55534
H(21) C(15) 3.06(2) 65535
H(21) C(16) 2.21(3) .
H(21) C(16) 2.86(2) 55534
H(21) C(16) 2.96(2) 65535
H(21) C(17) 3.27(2) .
H(21) C(17) 2.92(2) 55534
H(21) H(1) 3.29(6) 55416
H(21) H(2) 3.255 55418
H(21) H(18) 2.31(2) .
H(21) H(18) 2.02(2) 66503
H(21) H(18) 2.37(3) 55534
H(21) H(19) 2.91(2) .
H(21) H(20) 1.81(4) .
H(21) H(21) 2.40(4) 65502
H(21) H(21) 2.40(3) 66503
H(21) H(21) 2.38(3) 55534
H(21) H(21) 2.31(2) 65535
H(21) H(21) 3.35(4) 54536
H(21) H(22) 2.95(3) .
H(21) H(23) 2.32(3) .
H(21) H(23) 2.59(2) 55534
H(21) H(23) 2.10(2) 65535
H(21) H(25) 2.71(3) 55534
H(22) O(13) 3.275(17) .
H(22) O(13) 1.533(17) 55534
H(22) C(6) 3.02(2) 66502
H(22) C(6) 2.80(2) 55536
H(22) C(14) 3.28(2) .
H(22) C(14) 2.20(2) 55534
H(22) C(15) 2.21(3) .
H(22) C(15) 3.54(2) 55534
H(22) C(17) 2.21(2) .
H(22) C(17) 2.92(2) 55534
H(22) H(4) 3.384 66502
H(22) H(5) 3.488 66502
H(22) H(7) 3.347 66502
H(22) H(7) 2.944 55536
H(22) H(8) 2.078 66502
H(22) H(8) 2.772 55536
H(22) H(9) 3.510 66502
H(22) H(9) 2.263 55536
H(22) H(18) 3.44(4) 66503
H(22) H(18) 2.10(3) 55534
H(22) H(19) 2.75(3) 55534
H(22) H(20) 2.32(3) .
H(22) H(21) 2.95(3) .
H(22) H(23) 1.81(3) .
H(22) H(23) 3.18(3) 65535
H(22) H(24) 2.31(2) .
H(22) H(25) 2.95(2) .
H(22) H(25) 3.14(2) 55534
H(23) O(13) 3.25(2) .
H(23) O(13) 2.13(2) 55534
H(23) C(5) 3.27(2) 66502
H(23) C(6) 2.99(2) 66502
H(23) C(14) 3.26(2) .
H(23) C(15) 2.20(2) .
H(23) C(15) 2.49(2) 55534
H(23) C(15) 2.66(2) 65535
H(23) C(16) 3.44(2) 55534
H(23) C(16) 3.01(2) 65535
H(23) C(17) 2.18(2) .
H(23) C(17) 3.29(2) 55534
H(23) H(4) 2.510 66502
H(23) H(5) 3.373 66502
H(23) H(8) 2.189 66502
H(23) H(8) 3.427 55536
H(23) H(9) 3.040 66502
H(23) H(9) 3.597 55536
H(23) H(18) 2.94(3) 66503
H(23) H(19) 2.01(2) 55534
H(23) H(20) 2.94(2) .
H(23) H(20) 3.28(3) 55534
H(23) H(20) 2.67(2) 65535
H(23) H(21) 2.32(3) .
H(23) H(21) 2.59(4) 55534
H(23) H(21) 2.10(3) 65535
H(23) H(22) 1.81(3) .
H(23) H(22) 3.18(2) 65535
H(23) H(23) 2.72(2) 65535
H(23) H(24) 2.92(3) .
H(23) H(25) 2.31(2) .
H(24) S(1) 3.579(19) .
H(24) O(13) 2.21(3) .
H(24) O(13) 1.39(3) 55534
H(24) C(7) 2.88(2) .
H(24) C(14) 3.28(3) .
H(24) C(14) 2.07(3) 55534
H(24) C(15) 3.27(3) .
H(24) C(15) 3.08(3) 55534
H(24) C(16) 2.19(2) .
H(24) C(16) 3.23(3) 55534
H(24) C(17) 2.40(3) 55534
H(24) H(5) 3.167 66502
H(24) H(7) 2.872 .
H(24) H(7) 3.465 55534
H(24) H(10) 3.588 .
H(24) H(11) 2.275 .
H(24) H(12) 2.661 .
H(24) H(18) 2.92(3) 55534
H(24) H(19) 1.96(3) 55534
H(24) H(20) 3.42(4) 55534
H(24) H(22) 2.31(2) .
H(24) H(23) 2.92(3) .
H(24) H(24) 2.46(3) 55534
H(24) H(25) 1.81(4) .
H(24) H(25) 3.28(3) 55534
H(25) S(1) 3.25(2) .
H(25) O(13) 2.20(2) .
H(25) O(13) 2.06(2) 55534
H(25) C(2) 3.079(17) 55521
H(25) C(3) 3.471(12) 55521
H(25) C(5) 3.39(2) 66502
H(25) C(7) 3.53(3) .
H(25) C(14) 3.28(2) .
H(25) C(15) 3.28(2) .
H(25) C(15) 1.80(3) 55534
H(25) C(16) 2.21(2) .
H(25) C(16) 2.75(2) 55534
H(25) C(17) 2.859(18) 55534
H(25) H(2) 2.564 55521
H(25) H(3) 3.367 55521
H(25) H(4) 2.838 66502
H(25) H(5) 3.056 66502
H(25) H(11) 3.357 .
H(25) H(12) 2.837 .
H(25) H(18) 2.10(3) 55534
H(25) H(20) 1.86(4) 55534
H(25) H(21) 2.71(4) 55534
H(25) H(22) 2.95(2) .
H(25) H(22) 3.14(3) 55534
H(25) H(23) 2.31(2) .
H(25) H(24) 1.81(4) .
H(25) H(24) 3.28(2) 55534

loop_
_geom_torsion_atom_site_label_1
_geom_torsion_atom_site_label_2
_geom_torsion_atom_site_label_3
_geom_torsion_atom_site_label_4
_geom_torsion
_geom_torsion_site_symmetry_1
_geom_torsion_site_symmetry_3
_geom_torsion_site_symmetry_4
Cl(1) Co(1) S(1) C(1) 135.52(14) . . .
Cl(1) Co(1) S(1) C(1) 135.52(10) . 55502 55502
Cl(1) Co(1) S(1) C(1) 135.52(13) . 55503 55503
S(1) Co(1) S(1) C(1) -99.94(11) . 55502 55502
S(1) Co(1) S(1) C(1) 10.99(15) 55502 . .
S(1) Co(1) S(1) C(1) 10.99(13) . 55503 55503
S(1) Co(1) S(1) C(1) -99.94(15) 55503 . .
S(1) Co(1) S(1) C(1) -99.94(13) 55502 55503 55503
S(1) Co(1) S(1) C(1) 10.99(11) 55503 55502 55502
Co(1) S(1) C(1) N(1) -113.2(2) . . .
Co(1) S(1) C(1) N(2) 66.6(3) . . .
C(14) O(13) C(16) C(15) 111.0(11) . 55534 55534
C(14) O(13) C(16) C(17) -11.1(14) . 55534 55534
C(16) O(13) C(14) C(15) -117.7(19) 55534 . .
C(16) O(13) C(14) C(17) 164(2) 55534 . 55534
C(14) O(13) C(17) O(13) 40(2) . . 55534
C(14) O(13) C(17) C(16) 0(2) . . .
C(14) O(13) C(17) C(14) -55.8(19) . . 55534
C(17) O(13) C(14) C(15) -0(2) . . .
C(17) O(13) C(14) C(16) 117.7(18) . . 55534
C(17) O(13) C(14) C(17) -78.4(18) . . 55534
C(14) O(13) C(17) O(13) -108.8(15) . 55534 55534
C(14) O(13) C(17) C(16) 12.7(16) . 55534 55534
C(17) O(13) C(14) C(15) 78(2) 55534 . .
C(17) O(13) C(14) C(16) -164(2) 55534 . 55534
C(16) O(13) C(17) O(13) 96(2) 55534 . 55534
C(16) O(13) C(17) C(16) 57(2) 55534 . .
C(16) O(13) C(17) C(14) 0.7(19) 55534 . 55534
C(17) O(13) C(16) C(15) 22.3(17) . 55534 55534
C(17) O(13) C(16) C(17) -99.8(17) . 55534 55534
C(17) O(13) C(16) C(14) -88.7(17) . 55534 .
C(16) O(13) C(17) O(13) -121.5(14) 55534 55534 55534
C(16) O(13) C(17) C(14) -12.7(16) 55534 55534 .
C(17) O(13) C(16) C(15) 122.1(13) 55534 55534 55534
C(17) O(13) C(16) C(14) 11.1(14) 55534 55534 .
C(17) O(13) C(17) O(13) 2.1(14) . 55534 55534
C(17) O(13) C(17) C(16) 123.7(16) . 55534 55534
C(17) O(13) C(17) C(14) 110.9(15) . 55534 .
C(17) O(13) C(17) O(13) -3(2) 55534 . 55534
C(17) O(13) C(17) C(16) -43(2) 55534 . .
C(17) O(13) C(17) C(14) -99(2) 55534 . 55534
C(1) N(1) C(3) C(2) -0.2(4) . . .
C(3) N(1) C(1) S(1) -179.95(18) . . .
C(3) N(1) C(1) N(2) 0.2(3) . . .
C(1) N(1) C(4) C(5) 177.1(3) . . .
C(1) N(1) C(4) C(6) 58.5(6) . . .
C(1) N(1) C(4) C(7) -64.9(4) . . .
C(4) N(1) C(1) S(1) 3.4(5) . . .
C(4) N(1) C(1) N(2) -176.4(3) . . .
C(3) N(1) C(4) C(5) 1.0(4) . . .
C(3) N(1) C(4) C(6) -117.6(5) . . .
C(3) N(1) C(4) C(7) 119.0(4) . . .
C(4) N(1) C(3) C(2) 176.5(3) . . .
C(1) N(2) C(2) C(3) 0.0(3) . . .
C(2) N(2) C(1) S(1) -180.0(2) . . .
C(2) N(2) C(1) N(1) -0.2(3) . . .
C(1) N(2) B(1) N(2) -95.7(4) . . 55502
C(1) N(2) B(1) N(2) 32.7(6) . . 55503
B(1) N(2) C(1) S(1) -7.6(5) . . .
B(1) N(2) C(1) N(1) 172.2(3) . . .
C(2) N(2) B(1) N(2) 76.1(5) . . 55502
C(2) N(2) B(1) N(2) -155.5(3) . . 55503
B(1) N(2) C(2) C(3) -173.6(3) . . .
N(2) C(2) C(3) N(1) 0.1(3) . . .
O(13) C(14) C(15) C(16) 0(2) . . .
O(13) C(14) C(16) C(15) -85.1(18) . 55534 55534
O(13) C(14) C(16) C(17) 10.1(13) . 55534 55534
O(13) C(14) C(17) O(13) 86.6(15) . 55534 55534
O(13) C(14) C(17) C(16) -11.4(14) . 55534 55534
C(15) C(14) C(16) O(13) 83(2) . 55534 .
C(15) C(14) C(16) C(15) -2(3) . 55534 55534
C(15) C(14) C(16) C(17) 94(2) . 55534 55534
C(16) C(14) C(15) C(16) -48(3) 55534 . .
C(15) C(14) C(17) O(13) -110.1(14) . 55534 .
C(15) C(14) C(17) O(13) -23.5(16) . 55534 55534
C(15) C(14) C(17) C(16) -121.5(14) . 55534 55534
C(17) C(14) C(15) C(16) 38.5(19) 55534 . .
C(16) C(14) C(17) O(13) 11.4(14) 55534 55534 .
C(16) C(14) C(17) O(13) 98.0(14) 55534 55534 55534
C(17) C(14) C(16) O(13) -10.1(13) 55534 55534 .
C(17) C(14) C(16) C(15) -95.2(18) 55534 55534 55534
C(14) C(15) C(16) O(13) -34.5(19) . . 55534
C(14) C(15) C(16) C(17) -0(2) . . .
C(14) C(15) C(16) C(14) 47(2) . . 55534
O(13) C(16) C(17) O(13) 63.0(19) 55534 . .
O(13) C(16) C(17) C(14) 164(2) 55534 . 55534
C(14) C(16) C(17) O(13) -101(2) 55534 . .
C(14) C(16) C(17) O(13) -164(2) 55534 . 55534
C(15) C(16) C(17) O(13) -63(2) . . 55534
C(15) C(16) C(17) C(14) 101(2) . . 55534
